data_7212394
loop_
_publ_author_name
'Law, Ga-Lai'
'Wong, Ka-Leung'
'Lau, Kok-Kin'
'Lap, Sze-to'
'Tanner, Peter A.'
'Kuo, Fonchu'
'Wong, Wing-Tak'

_publ_section_title
;
 Nonlinear optical activity in dipolar organic--lanthanide complexes
;
_journal_issue 20
_journal_name_full 'Journal of Materials Chemistry'
_journal_page_first 4074
_journal_paper_doi 10.1039/b926376d
_journal_volume 20
_journal_year 2010
_chemical_absolute_configuration ad
_chemical_formula_moiety 'C27 H21 La O6 '
_chemical_formula_sum 'C27 H21 La O6'
_chemical_formula_weight 580.36
_space_group_IT_number 161
_symmetry_cell_setting trigonal
_symmetry_Int_Tables_number 161
_symmetry_space_group_name_Hall 'R 3 -2"c'
_symmetry_space_group_name_H-M 'R 3 c :H'
_cell_angle_alpha 90
_cell_angle_beta 90
_cell_angle_gamma 120
_cell_formula_units_Z 6
_cell_length_a 22.636(2)
_cell_length_b 22.636(2)
_cell_length_c 7.7554(10)
_cell_measurement_reflns_used 6925
_cell_measurement_temperature 301(1)
_cell_measurement_theta_max 27.4
_cell_measurement_theta_min 1.8
_cell_volume 3441.4(6)
_computing_cell_refinement 'SAINT (Bruker, 1999)'
_computing_data_collection 'SMART (Bruker, 1998)'
_computing_data_reduction 'SAINT & CrystalStructure (Rigaku/MSC and Rigaku Corporation, 2003)'
_computing_molecular_graphics 'ORTEP-II (Johnson, 1976)'
_computing_publication_material 'CrystalStructure 3.6.0'
_computing_structure_refinement 'CRYSTALS (Watkin et al., 1996)'
_computing_structure_solution 'SIR92 (Altomare et al., 1994)'
_diffrn_measured_fraction_theta_full 0.9926
_diffrn_measured_fraction_theta_max 0.9926
_diffrn_measurement_device_type ' Bruker SMART 1000 CCD'
_diffrn_measurement_method '\w & \f scan'
_diffrn_radiation_type 'Mo K\a'
_diffrn_radiation_wavelength 0.71073
_diffrn_reflns_av_R_equivalents 0.024
_diffrn_reflns_limit_h_max 18
_diffrn_reflns_limit_h_min -28
_diffrn_reflns_limit_k_max 29
_diffrn_reflns_limit_k_min -28
_diffrn_reflns_limit_l_max 9
_diffrn_reflns_limit_l_min -9
_diffrn_reflns_number 6925
_diffrn_reflns_theta_full 27.45
_diffrn_reflns_theta_max 27.45
_exptl_absorpt_coefficient_mu 1.896
_exptl_absorpt_correction_T_max 0.981
_exptl_absorpt_correction_T_min 0.777
_exptl_absorpt_correction_type multi-scan
_exptl_absorpt_process_details 'SADABS (Sheldrick, 1997)'
_exptl_crystal_colour colourless
_exptl_crystal_density_diffrn 1.680
_exptl_crystal_density_method 'not measured'
_exptl_crystal_description rod
_exptl_crystal_F_000 1728.00
_exptl_crystal_size_max 0.48
_exptl_crystal_size_mid 0.02
_exptl_crystal_size_min 0.01
_refine_diff_density_max 1.29
_refine_diff_density_min -0.48
_refine_ls_abs_structure_details 'Flack (1983). 769 Friedel Pairs'
_refine_ls_abs_structure_Flack -0.15(4)
_refine_ls_extinction_coef 39.3(73)
_refine_ls_extinction_method 'Larson (1970)'
_refine_ls_goodness_of_fit_ref 1.034
_refine_ls_hydrogen_treatment constr
_refine_ls_number_parameters 112
_refine_ls_number_reflns 1435
_refine_ls_R_factor_gt 0.0310
_refine_ls_shift/su_max 0.0430
_refine_ls_structure_factor_coef F
_refine_ls_weighting_details 'w = 1/[0.0002Fo^2^ + \s(Fo^2^) + 0.095]'
_refine_ls_weighting_scheme calc
_refine_ls_wR_factor_ref 0.0340
_reflns_number_gt 1425
_reflns_number_total 1700
_reflns_threshold_expression F^2^>2.0\s(F^2^)
_cod_data_source_file b926376d.txt
_cod_data_source_block La-wt1356w
_cod_original_sg_symbol_H-M 'R 3 c'
_cod_original_formula_sum 'C27 H21 La O6 '
_cod_database_code 7212394

loop_
_symmetry_equiv_pos_site_id
_symmetry_equiv_pos_as_xyz
1 +X,+Y,+Z
2 -Y,+X-Y,+Z
3 -X+Y,-X,+Z
4 -X+Y,+Y,1/2+Z
5 +X,+X-Y,1/2+Z
6 -Y,-X,1/2+Z
7 2/3+X,1/3+Y,1/3+Z
8 2/3-Y,1/3+X-Y,1/3+Z
9 2/3-X+Y,1/3-X,1/3+Z
10 2/3-X+Y,1/3+Y,5/6+Z
11 2/3+X,1/3+X-Y,5/6+Z
12 2/3-Y,1/3-X,5/6+Z
13 1/3+X,2/3+Y,2/3+Z
14 1/3-Y,2/3+X-Y,2/3+Z
15 1/3-X+Y,2/3-X,2/3+Z
16 1/3-X+Y,2/3+Y,1/6+Z
17 1/3+X,2/3+X-Y,1/6+Z
18 1/3-Y,2/3-X,1/6+Z

loop_
_atom_site_label
_atom_site_type_symbol
_atom_site_fract_x
_atom_site_fract_y
_atom_site_fract_z
_atom_site_U_iso_or_equiv
_atom_site_adp_type
_atom_site_occupancy
_atom_site_symmetry_multiplicity
_atom_site_calc_flag
_atom_site_refinement_flags
La(1) La 0.0000 0.0000 -0.0000(2) 0.01664(8) Uani 1.00 3 d S
O(1) O 0.0804(2) 0.0595(2) 0.2647(5) 0.0312(10) Uani 1.00 1 d .
O(2) O 0.0771(3) 0.1193(2) 0.0456(5) 0.0457(12) Uani 1.00 1 d .
C(1) C 0.1006(3) 0.1177(3) 0.1914(6) 0.029(1) Uani 1.00 1 d .
C(2) C 0.1508(3) 0.1810(3) 0.2760(8) 0.035(2) Uani 1.00 1 d .
C(3) C 0.1657(3) 0.2419(3) 0.2152(8) 0.037(2) Uani 1.00 1 d .
C(4) C 0.2129(3) 0.3090(3) 0.2907(8) 0.037(2) Uani 1.00 1 d .
C(5) C 0.2612(4) 0.3186(3) 0.4148(9) 0.045(2) Uani 1.00 1 d .
C(6) C 0.3036(4) 0.3830(4) 0.4835(10) 0.053(2) Uani 1.00 1 d .
C(7) C 0.2982(4) 0.4384(4) 0.4300(9) 0.055(2) Uani 1.00 1 d .
C(8) C 0.2501(4) 0.4293(4) 0.3077(10) 0.056(2) Uani 1.00 1 d .
C(9) C 0.2078(4) 0.3651(3) 0.2367(9) 0.047(2) Uani 1.00 1 d .
H(1) H 0.1732 0.1785 0.3769 0.039 Uiso 1.00 1 c R
H(2) H 0.1435 0.2421 0.1114 0.042 Uiso 1.00 1 c R
H(3) H 0.2653 0.2809 0.4527 0.050 Uiso 1.00 1 c R
H(4) H 0.3365 0.3890 0.5679 0.057 Uiso 1.00 1 c R
H(5) H 0.3274 0.4824 0.4771 0.058 Uiso 1.00 1 c R
H(6) H 0.2457 0.4671 0.2717 0.066 Uiso 1.00 1 c R
H(7) H 0.1753 0.3595 0.1512 0.056 Uiso 1.00 1 c R

loop_
_atom_site_aniso_label
_atom_site_aniso_U_11
_atom_site_aniso_U_22
_atom_site_aniso_U_33
_atom_site_aniso_U_12
_atom_site_aniso_U_13
_atom_site_aniso_U_23
La(1) 0.0176(2) 0.0176(2) 0.0147(2) 0.00881(7) 0.0000 0.0000
O(1) 0.029(2) 0.027(2) 0.034(2) 0.012(2) 0.002(2) 0.002(2)
O(2) 0.057(3) 0.032(2) 0.035(2) 0.012(2) -0.012(2) -0.000(2)
C(1) 0.028(3) 0.030(3) 0.025(3) 0.012(2) 0.003(2) 0.001(2)
C(2) 0.033(3) 0.030(3) 0.036(3) 0.010(3) -0.004(2) 0.002(2)
C(3) 0.036(3) 0.034(3) 0.036(4) 0.014(3) -0.003(3) -0.001(3)
C(4) 0.038(3) 0.026(3) 0.041(3) 0.010(3) 0.001(3) -0.000(2)
C(5) 0.048(4) 0.033(3) 0.045(4) 0.013(3) -0.005(3) 0.001(3)
C(6) 0.050(4) 0.042(4) 0.050(4) 0.009(3) -0.007(4) -0.009(3)
C(7) 0.057(5) 0.030(4) 0.058(5) 0.005(3) 0.010(4) -0.009(3)
C(8) 0.067(5) 0.030(3) 0.067(5) 0.021(3) 0.017(4) 0.003(3)
C(9) 0.052(4) 0.036(3) 0.051(4) 0.020(3) -0.001(3) 0.000(3)

loop_
_atom_type_symbol
_atom_type_description
_atom_type_scat_dispersion_real
_atom_type_scat_dispersion_imag
_atom_type_scat_source
C C 0.003 0.002
;
International Tables for Crystallography
(1992, Vol. C, Tables 4.2.6.8 and 6.1.1.4)
;
H H 0.000 0.000
;
International Tables for Crystallography
(1992, Vol. C, Table 6.1.1.4)
;
O O 0.011 0.006
;
International Tables for Crystallography
(1992, Vol. C, Tables 4.2.6.8 and 6.1.1.4)
;
La La -0.287 2.452
;
International Tables for Crystallography
(1992, Vol. C, Tables 4.2.6.8 and 6.1.1.4)
;

loop_
_geom_angle_atom_site_label_1
_geom_angle_atom_site_label_2
_geom_angle_atom_site_label_3
_geom_angle
_geom_angle_site_symmetry_1
_geom_angle_site_symmetry_2
_geom_angle_site_symmetry_3
O(1) La(1) O(1) 65.3(1) 2_555 . .
O(1) La(1) O(1) 65.3(1) 3_555 . .
O(1) La(1) O(1) 125.1(1) 4_554 . .
O(1) La(1) O(1) 103.1(1) 5_554 . .
O(1) La(1) O(1) 161.2(2) 6_554 . .
O(2) La(1) O(1) 51.6(1) . . .
O(2) La(1) O(1) 116.3(1) 2_555 . .
O(2) La(1) O(1) 80.4(2) 3_555 . .
La(1) O(1) C(1) 88.9(3) . . .
La(1) O(1) La(1) 99.6(1) . . 4_555
O(1) La(1) O(1) 65.3(2) 3_555 . 2_555
O(1) La(1) O(1) 103.1(2) 4_554 . 2_555
O(1) La(1) O(1) 161.2(1) 5_554 . 2_555
O(1) La(1) O(1) 125.1(1) 6_554 . 2_555
O(2) La(1) O(1) 80.4(1) . . 2_555
O(2) La(1) O(1) 51.6(1) 2_555 . 2_555
O(2) La(1) O(1) 116.3(2) 3_555 . 2_555
La(1) O(1) C(1) 88.9(4) . 2_555 2_555
La(1) O(1) La(1) 99.6(2) . 2_555 4_555
O(1) La(1) O(1) 161.2(1) 4_554 . 3_555
O(1) La(1) O(1) 125.1(2) 5_554 . 3_555
O(1) La(1) O(1) 103.1(1) 6_554 . 3_555
O(2) La(1) O(1) 116.3(1) . . 3_555
O(2) La(1) O(1) 80.4(2) 2_555 . 3_555
O(2) La(1) O(1) 51.6(2) 3_555 . 3_555
La(1) O(1) C(1) 88.9(3) . 3_555 3_555
La(1) O(1) La(1) 99.6(2) . 3_555 4_555
O(1) La(1) O(1) 70.6(2) 5_554 . 4_554
O(1) La(1) O(1) 70.6(2) 6_554 . 4_554
O(2) La(1) O(1) 73.9(1) . . 4_554
O(2) La(1) O(1) 80.8(2) 2_555 . 4_554
O(2) La(1) O(1) 140.0(2) 3_555 . 4_554
La(1) O(1) C(1) 132.6(4) . 4_554 4_554
O(1) La(1) O(1) 70.6(1) 6_554 . 5_554
O(2) La(1) O(1) 80.8(2) . . 5_554
O(2) La(1) O(1) 140.0(1) 2_555 . 5_554
O(2) La(1) O(1) 73.9(2) 3_555 . 5_554
La(1) O(1) C(1) 132.6(3) . 5_554 5_554
O(2) La(1) O(1) 140.0(1) . . 6_554
O(2) La(1) O(1) 73.9(2) 2_555 . 6_554
O(2) La(1) O(1) 80.8(2) 3_555 . 6_554
La(1) O(1) C(1) 132.6(4) . 6_554 6_554
O(2) La(1) O(2) 117.9(2) 2_555 . .
O(2) La(1) O(2) 117.9(2) 3_555 . .
La(1) O(2) C(1) 100.4(4) . . .
O(2) La(1) O(2) 117.9(2) 3_555 . 2_555
La(1) O(2) C(1) 100.4(4) . 2_555 2_555
La(1) O(2) C(1) 100.4(5) . 3_555 3_555
O(1) La(1) O(1) 70.6(2) . 4_555 2_555
O(1) La(1) O(1) 70.6(1) . 4_555 3_555
C(1) O(1) La(1) 132.6(4) . . 4_555
O(1) La(1) O(2) 73.9(2) . 4_555 4_555
O(1) La(1) O(2) 80.8(2) . 4_555 5_555
O(1) C(1) O(2) 119.1(5) . . .
O(1) C(1) C(2) 120.4(5) . . .
O(2) C(1) C(2) 120.5(6) . . .
C(1) C(2) C(3) 121.7(6) . . .
C(1) C(2) H(1) 119.1643 . . .
H(1) C(2) C(3) 119.1681 . . .
C(2) C(3) H(2) 116.3810 . . .
C(2) C(3) C(4) 127.2(6) . . .
H(2) C(3) C(4) 116.3706 . . .
C(3) C(4) C(5) 123.0(7) . . .
C(3) C(4) C(9) 118.2(6) . . .
C(9) C(4) C(5) 118.8(6) . . .
C(4) C(5) H(3) 119.8199 . . .
C(4) C(5) C(6) 120.4(8) . . .
C(4) C(9) C(8) 120.3(8) . . .
C(4) C(9) H(7) 119.8555 . . .
H(3) C(5) C(6) 119.8232 . . .
C(5) C(6) C(7) 120.6(7) . . .
C(5) C(6) H(4) 119.6840 . . .
C(6) C(7) C(8) 119.4(6) . . .
H(4) C(6) C(7) 119.6954 . . .
C(6) C(7) H(5) 120.3015 . . .
C(7) C(8) C(9) 120.5(9) . . .
H(5) C(7) C(8) 120.2876 . . .
C(7) C(8) H(6) 119.7530 . . .
C(8) C(9) H(7) 119.8676 . . .
H(6) C(8) C(9) 119.7446 . . .

loop_
_geom_bond_atom_site_label_1
_geom_bond_atom_site_label_2
_geom_bond_distance
_geom_bond_site_symmetry_2
La(1) O(1) 2.625(4) .
La(1) O(1) 2.625(5) 2_555
La(1) O(1) 2.625(4) 3_555
La(1) O(1) 2.450(5) 4_554
La(1) O(1) 2.450(4) 5_554
La(1) O(1) 2.450(4) 6_554
La(1) O(2) 2.397(4) .
La(1) O(2) 2.397(5) 2_555
La(1) O(2) 2.397(7) 3_555
O(1) La(1) 2.625(4) .
O(1) La(1) 2.625(4) 2_555
O(1) La(1) 2.625(4) 3_555
O(1) La(1) 2.450(4) 4_555
O(1) C(1) 1.289(7) .
O(2) La(1) 2.397(4) .
O(2) La(1) 2.397(4) 2_555
O(2) La(1) 2.397(4) 3_555
O(2) C(1) 1.257(7) .
C(1) C(2) 1.465(7) .
C(2) C(3) 1.33(1) .
C(2) H(1) 0.9500 .
C(3) C(4) 1.473(8) .
C(3) H(2) 0.9500 .
C(4) C(5) 1.39(1) .
C(4) C(9) 1.40(1) .
C(5) C(6) 1.390(9) .
C(5) H(3) 0.9501 .
C(6) C(7) 1.38(1) .
C(6) H(4) 0.9500 .
C(7) C(8) 1.38(1) .
C(7) H(5) 0.9500 .
C(8) C(9) 1.392(9) .
C(8) H(6) 0.9500 .
C(9) H(7) 0.9500 .

loop_
_geom_contact_atom_site_label_1
_geom_contact_atom_site_label_2
_geom_contact_distance
_geom_contact_site_symmetry_1
_geom_contact_site_symmetry_2
La(1) La(1) 3.878(2) . 4_555
La(1) La(1) 3.878(2) 4_554 .
La(1) La(1) 13.3221(4) . 13_554
